data_7025982
loop_
_publ_author_name
'Ciganda, Roberto'
'Garralda, Mar\'ia A'
'Ibarlucea, Lourdes'
'Pinilla, Elena'
'Torres, M. Rosario'

_publ_section_title
;
 A hydridoirida-beta-diketone as an efficient and robust homogeneous
 catalyst for the hydrolysis of ammonia-borane or amine-borane adducts in
 air to produce hydrogen.
;
_journal_issue 31
_journal_name_full 'Dalton transactions (Cambridge, England : 2003)'
_journal_page_first 7226
_journal_page_last 7229
_journal_paper_doi 10.1039/c0dt00091d
_journal_volume 39
_journal_year 2010
_chemical_formula_sum 'C39 H33 Cl Ir N O P2'
_chemical_formula_weight 821.25
_chemical_name_systematic
;
?
;
_space_group_IT_number 14
_symmetry_cell_setting monoclinic
_symmetry_space_group_name_Hall '-P 2yn'
_symmetry_space_group_name_H-M 'P 1 21/n 1'
_atom_sites_solution_hydrogens geom
_atom_sites_solution_primary direct
_atom_sites_solution_secondary difmap
_audit_creation_method SHELXL-97
_cell_angle_alpha 90.00
_cell_angle_beta 108.1800(10)
_cell_angle_gamma 90.00
_cell_formula_units_Z 4
_cell_length_a 12.8150(9)
_cell_length_b 19.3807(13)
_cell_length_c 14.3644(10)
_cell_measurement_reflns_used 5362
_cell_measurement_temperature 296(2)
_cell_measurement_theta_max 23.04
_cell_measurement_theta_min 2.57
_cell_volume 3389.5(4)
_computing_cell_refinement 'Bruker SMART'
_computing_data_collection 'Bruker SMART'
_computing_data_reduction 'Bruker SAINT'
_computing_molecular_graphics 'Bruker SHELXTL'
_computing_publication_material 'Bruker SHELXTL'
_computing_structure_refinement 'SHELXL-97 (Sheldrick, 1997)'
_computing_structure_solution 'SHELXS-97 (Sheldrick, 1990)'
_diffrn_ambient_temperature 296(2)
_diffrn_measured_fraction_theta_full 1.000
_diffrn_measured_fraction_theta_max 1.000
_diffrn_measurement_device_type 'CCD area detector'
_diffrn_measurement_method 'phi and omega scans'
_diffrn_radiation_monochromator graphite
_diffrn_radiation_source 'fine-focus sealed tube'
_diffrn_radiation_type MoK\a
_diffrn_radiation_wavelength 0.71073
_diffrn_reflns_av_R_equivalents 0.0543
_diffrn_reflns_av_sigmaI/netI 0.0491
_diffrn_reflns_limit_h_max 15
_diffrn_reflns_limit_h_min -15
_diffrn_reflns_limit_k_max 16
_diffrn_reflns_limit_k_min -23
_diffrn_reflns_limit_l_max 17
_diffrn_reflns_limit_l_min -12
_diffrn_reflns_number 25677
_diffrn_reflns_theta_full 25.00
_diffrn_reflns_theta_max 25.00
_diffrn_reflns_theta_min 1.83
_exptl_absorpt_coefficient_mu 4.144
_exptl_absorpt_correction_T_max 0.7891
_exptl_absorpt_correction_T_min 0.5225
_exptl_absorpt_correction_type multi-scan
_exptl_absorpt_process_details SADABS
_exptl_crystal_colour yellow
_exptl_crystal_density_diffrn 1.609
_exptl_crystal_density_method 'not measured'
_exptl_crystal_description prismatic
_exptl_crystal_F_000 1624
_exptl_crystal_size_max 0.18
_exptl_crystal_size_mid 0.13
_exptl_crystal_size_min 0.06
_refine_diff_density_max 0.861
_refine_diff_density_min -0.543
_refine_diff_density_rms 0.118
_refine_ls_extinction_method none
_refine_ls_goodness_of_fit_ref 1.050
_refine_ls_hydrogen_treatment constr
_refine_ls_matrix_type full
_refine_ls_number_parameters 406
_refine_ls_number_reflns 5956
_refine_ls_number_restraints 0
_refine_ls_restrained_S_all 1.050
_refine_ls_R_factor_all 0.0585
_refine_ls_R_factor_gt 0.0325
_refine_ls_shift/su_max 0.002
_refine_ls_shift/su_mean 0.000
_refine_ls_structure_factor_coef Fsqd
_refine_ls_weighting_details 'calc w=1/[\s^2^(Fo^2^)+(0.0300P)^2^+5.3913P] where P=(Fo^2^+2Fc^2^)/3'
_refine_ls_weighting_scheme calc
_refine_ls_wR_factor_gt 0.0664
_refine_ls_wR_factor_ref 0.0791
_reflns_number_gt 4383
_reflns_number_total 5956
_reflns_threshold_expression >2sigma(I)
_cod_data_source_file c0dt00091d.txt
_cod_data_source_block C39H33ClIrN1O1P2_compound_3
_cod_depositor_comments
;
The following automatic conversions were performed:

'_symmetry_cell_setting' value 'Monoclinic' changed to 'monoclinic'
according to /home/saulius/struct/CIF-dictionaries/cif_core.dic
dictionary named 'cif_core.dic' version 2.4.2 from 2011-04-26.

Automatic conversion script
Id: cif_fix_values 1891 2012-01-12 08:04:46Z andrius 

The following automatic conversions were performed:

'_exptl_absorpt_correction_type' value 'multi-scans' was replaced
with the value 'multi-scan' as specified in the replacement file
'src/cod-tools/trunk/data/replacement-values/replacement_values.lst'.

Automatic conversion script
Id: cif_fix_values 5376 2017-05-30 11:51:03Z andrius 
;
_cod_original_sg_symbol_H-M P2(1)/n
_cod_database_code 7025982

loop_
_symmetry_equiv_pos_as_xyz
'x, y, z'
'-x+1/2, y+1/2, -z+1/2'
'-x, -y, -z'
'x-1/2, -y-1/2, z-1/2'

loop_
_atom_site_label
_atom_site_type_symbol
_atom_site_fract_x
_atom_site_fract_y
_atom_site_fract_z
_atom_site_U_iso_or_equiv
_atom_site_adp_type
_atom_site_occupancy
_atom_site_symmetry_multiplicity
_atom_site_calc_flag
_atom_site_refinement_flags
Ir Ir 0.491327(17) 0.839081(11) 0.184906(17) 0.02876(8) Uani 1 1 d .
H1 H 0.4968 0.7680 0.1610 0.035 Uiso 1 1 d .
C1 C 0.3271(5) 0.8361(3) 0.1105(4) 0.0338(13) Uani 1 1 d .
Cl1 Cl 0.47555(13) 0.96238(7) 0.23278(11) 0.0417(4) Uani 1 1 d .
O1 O 0.2855(3) 0.8271(2) 0.0213(3) 0.0467(11) Uani 1 1 d .
P1 P 0.43043(11) 0.80371(8) 0.31236(11) 0.0313(4) Uani 1 1 d .
C2 C 0.2495(5) 0.8463(3) 0.1692(5) 0.0392(15) Uani 1 1 d .
N1 N 0.4734(4) 0.8530(3) -0.0247(4) 0.0458(14) Uani 1 1 d .
H2 H 0.3731 0.8270 -0.0166 0.055 Uiso 1 1 d .
P2 P 0.68346(11) 0.83813(8) 0.24759(11) 0.0318(3) Uani 1 1 d .
C3 C 0.2880(4) 0.8337(3) 0.2696(5) 0.0388(15) Uani 1 1 d .
C4 C 0.2173(5) 0.8402(4) 0.3255(6) 0.0561(19) Uani 1 1 d .
H4 H 0.2417 0.8302 0.3921 0.067 Uiso 1 1 calc R
C5 C 0.1105(6) 0.8619(5) 0.2811(7) 0.077(3) Uani 1 1 d .
H5 H 0.0638 0.8683 0.3187 0.093 Uiso 1 1 calc R
C6 C 0.0725(6) 0.8740(4) 0.1812(7) 0.069(2) Uani 1 1 d .
H6 H 0.0002 0.8879 0.1518 0.083 Uiso 1 1 calc R
C7 C 0.1413(5) 0.8655(3) 0.1252(5) 0.0502(18) Uani 1 1 d .
H7 H 0.1151 0.8726 0.0579 0.060 Uiso 1 1 calc R
C8 C 0.4941(5) 0.8370(3) 0.4359(4) 0.0350(14) Uani 1 1 d .
C9 C 0.5840(5) 0.8024(3) 0.4978(5) 0.0492(17) Uani 1 1 d .
H9 H 0.6095 0.7624 0.4766 0.059 Uiso 1 1 calc R
C10 C 0.6358(6) 0.8275(4) 0.5910(5) 0.064(2) Uani 1 1 d .
H10 H 0.6945 0.8035 0.6332 0.077 Uiso 1 1 calc R
C11 C 0.6003(7) 0.8880(4) 0.6214(5) 0.065(2) Uani 1 1 d .
H11 H 0.6347 0.9046 0.6843 0.078 Uiso 1 1 calc R
C12 C 0.5143(6) 0.9236(3) 0.5590(5) 0.0552(19) Uani 1 1 d .
H12 H 0.4917 0.9652 0.5790 0.066 Uiso 1 1 calc R
C13 C 0.4610(5) 0.8982(3) 0.4668(5) 0.0441(16) Uani 1 1 d .
H13 H 0.4023 0.9225 0.4251 0.053 Uiso 1 1 calc R
C14 C 0.4109(4) 0.7121(3) 0.3353(4) 0.0344(14) Uani 1 1 d .
C15 C 0.4188(5) 0.6621(3) 0.2699(5) 0.0483(17) Uani 1 1 d .
H15 H 0.4411 0.6740 0.2163 0.058 Uiso 1 1 calc R
C16 C 0.3936(7) 0.5937(4) 0.2835(6) 0.067(2) Uani 1 1 d .
H16 H 0.3998 0.5601 0.2392 0.080 Uiso 1 1 calc R
C17 C 0.3596(6) 0.5754(4) 0.3621(6) 0.060(2) Uani 1 1 d .
H17 H 0.3422 0.5297 0.3708 0.072 Uiso 1 1 calc R
C18 C 0.3518(6) 0.6251(4) 0.4270(6) 0.064(2) Uani 1 1 d .
H18 H 0.3282 0.6134 0.4800 0.076 Uiso 1 1 calc R
C19 C 0.3784(6) 0.6920(4) 0.4144(5) 0.0566(19) Uani 1 1 d .
H19 H 0.3745 0.7250 0.4603 0.068 Uiso 1 1 calc R
C20 C 0.5306(5) 0.8711(3) 0.0645(4) 0.0352(14) Uani 1 1 d .
C21 C 0.6322(5) 0.9138(3) 0.0803(4) 0.0349(14) Uani 1 1 d .
C22 C 0.7159(4) 0.9017(3) 0.1684(4) 0.0317(14) Uani 1 1 d .
C23 C 0.8107(5) 0.9421(3) 0.1910(5) 0.0411(16) Uani 1 1 d .
H23 H 0.8669 0.9347 0.2493 0.049 Uiso 1 1 calc R
C24 C 0.8216(5) 0.9931(3) 0.1272(5) 0.0490(18) Uani 1 1 d .
H24 H 0.8865 1.0183 0.1412 0.059 Uiso 1 1 calc R
C25 C 0.7366(5) 1.0065(3) 0.0432(5) 0.0483(18) Uani 1 1 d .
H25 H 0.7427 1.0426 0.0025 0.058 Uiso 1 1 calc R
C26 C 0.6431(5) 0.9674(3) 0.0187(5) 0.0409(15) Uani 1 1 d .
H26 H 0.5868 0.9764 -0.0390 0.049 Uiso 1 1 calc R
C27 C 0.7400(4) 0.7571(3) 0.2194(4) 0.0357(14) Uani 1 1 d .
C28 C 0.8056(6) 0.7536(3) 0.1598(5) 0.0551(19) Uani 1 1 d .
H28 H 0.8288 0.7942 0.1379 0.066 Uiso 1 1 calc R
C29 C 0.8376(7) 0.6910(4) 0.1319(6) 0.072(2) Uani 1 1 d .
H29 H 0.8824 0.6896 0.0920 0.087 Uiso 1 1 calc R
C30 C 0.8032(7) 0.6312(4) 0.1632(6) 0.069(2) Uani 1 1 d .
H30 H 0.8232 0.5888 0.1434 0.083 Uiso 1 1 calc R
C31 C 0.7399(6) 0.6336(4) 0.2229(7) 0.078(3) Uani 1 1 d .
H31 H 0.7177 0.5927 0.2449 0.094 Uiso 1 1 calc R
C32 C 0.7081(6) 0.6958(4) 0.2513(6) 0.065(2) Uani 1 1 d .
H32 H 0.6647 0.6966 0.2925 0.078 Uiso 1 1 calc R
C33 C 0.7741(5) 0.8645(3) 0.3664(4) 0.0401(15) Uani 1 1 d .
C34 C 0.8744(5) 0.8330(4) 0.4121(5) 0.059(2) Uani 1 1 d .
H34 H 0.8927 0.7925 0.3861 0.071 Uiso 1 1 calc R
C35 C 0.9469(6) 0.8609(5) 0.4953(6) 0.077(3) Uani 1 1 d .
H35 H 1.0144 0.8396 0.5241 0.092 Uiso 1 1 calc R
C36 C 0.9213(7) 0.9187(6) 0.5354(6) 0.083(3) Uani 1 1 d .
H36 H 0.9717 0.9376 0.5909 0.100 Uiso 1 1 calc R
C37 C 0.8212(7) 0.9501(5) 0.4950(6) 0.079(3) Uani 1 1 d .
H37 H 0.8029 0.9893 0.5238 0.095 Uiso 1 1 calc R
C38 C 0.7469(6) 0.9224(4) 0.4100(5) 0.063(2) Uani 1 1 d .
H38 H 0.6787 0.9431 0.3826 0.075 Uiso 1 1 calc R
C39 C 0.5032(7) 0.8589(4) -0.1153(5) 0.075(3) Uani 1 1 d .
H39A H 0.4780 0.9024 -0.1461 0.112 Uiso 1 1 calc R
H39B H 0.4695 0.8220 -0.1590 0.112 Uiso 1 1 calc R
H39C H 0.5816 0.8561 -0.0999 0.112 Uiso 1 1 calc R

loop_
_atom_site_aniso_label
_atom_site_aniso_U_11
_atom_site_aniso_U_22
_atom_site_aniso_U_33
_atom_site_aniso_U_23
_atom_site_aniso_U_13
_atom_site_aniso_U_12
Ir 0.02899(12) 0.03012(13) 0.03039(14) 0.00169(12) 0.01390(9) 0.00052(11)
C1 0.040(3) 0.026(3) 0.035(4) 0.002(3) 0.012(3) -0.006(3)
Cl1 0.0576(9) 0.0317(8) 0.0399(9) -0.0013(7) 0.0209(7) 0.0018(7)
O1 0.037(2) 0.055(3) 0.048(3) -0.001(2) 0.013(2) -0.005(2)
P1 0.0322(7) 0.0319(9) 0.0339(9) 0.0014(7) 0.0163(7) -0.0013(6)
C2 0.036(3) 0.033(4) 0.052(4) 0.000(3) 0.019(3) -0.003(3)
N1 0.060(3) 0.055(4) 0.027(3) -0.004(3) 0.020(3) -0.010(3)
P2 0.0311(7) 0.0364(9) 0.0312(9) 0.0046(8) 0.0145(6) 0.0012(7)
C3 0.030(3) 0.037(4) 0.056(4) -0.004(3) 0.022(3) 0.000(3)
C4 0.049(4) 0.066(5) 0.065(5) 0.007(4) 0.034(4) 0.009(4)
C5 0.048(4) 0.116(7) 0.084(7) 0.005(5) 0.043(4) 0.015(4)
C6 0.038(4) 0.085(6) 0.090(7) 0.006(5) 0.027(4) 0.014(4)
C7 0.035(3) 0.057(4) 0.058(5) 0.008(4) 0.013(3) 0.002(3)
C8 0.050(3) 0.027(3) 0.037(4) -0.004(3) 0.026(3) -0.008(3)
C9 0.052(4) 0.042(4) 0.048(5) 0.005(3) 0.006(3) 0.004(3)
C10 0.065(5) 0.067(6) 0.048(5) -0.001(4) 0.000(4) -0.002(4)
C11 0.092(6) 0.061(5) 0.039(5) -0.006(4) 0.017(4) -0.025(5)
C12 0.085(5) 0.035(4) 0.056(5) -0.005(4) 0.036(4) -0.015(4)
C13 0.057(4) 0.042(4) 0.038(4) 0.002(3) 0.023(3) -0.009(3)
C14 0.033(3) 0.032(3) 0.038(4) 0.001(3) 0.010(3) -0.003(3)
C15 0.058(4) 0.039(4) 0.052(4) 0.008(4) 0.025(3) 0.004(3)
C16 0.094(6) 0.042(5) 0.071(6) -0.010(4) 0.034(5) -0.006(4)
C17 0.072(5) 0.041(4) 0.068(6) 0.010(4) 0.022(4) -0.010(4)
C18 0.088(6) 0.054(5) 0.056(5) 0.010(4) 0.035(4) -0.019(4)
C19 0.082(5) 0.052(5) 0.043(4) 0.002(4) 0.030(4) -0.018(4)
C20 0.037(3) 0.037(3) 0.035(4) 0.006(3) 0.015(3) 0.005(3)
C21 0.042(3) 0.030(3) 0.042(4) 0.003(3) 0.027(3) 0.004(3)
C22 0.035(3) 0.029(3) 0.036(4) 0.003(3) 0.017(3) 0.001(2)
C23 0.031(3) 0.041(4) 0.056(4) 0.003(3) 0.021(3) -0.001(3)
C24 0.052(4) 0.038(4) 0.071(5) -0.002(4) 0.040(4) -0.002(3)
C25 0.061(4) 0.029(4) 0.075(5) 0.013(3) 0.050(4) 0.007(3)
C26 0.048(4) 0.038(4) 0.043(4) 0.010(3) 0.024(3) 0.009(3)
C27 0.031(3) 0.040(4) 0.037(4) 0.007(3) 0.012(3) 0.005(3)
C28 0.086(5) 0.039(4) 0.058(5) 0.016(4) 0.047(4) 0.020(4)
C29 0.116(7) 0.061(5) 0.058(5) 0.009(4) 0.052(5) 0.029(5)
C30 0.087(6) 0.040(5) 0.080(6) 0.000(4) 0.026(5) 0.014(4)
C31 0.070(5) 0.035(4) 0.138(9) 0.028(5) 0.044(6) 0.004(4)
C32 0.061(4) 0.044(4) 0.109(7) 0.028(5) 0.051(5) 0.015(4)
C33 0.038(3) 0.054(4) 0.032(4) 0.004(3) 0.017(3) -0.011(3)
C34 0.046(4) 0.079(6) 0.046(5) 0.004(4) 0.006(3) -0.002(4)
C35 0.056(5) 0.116(8) 0.051(5) 0.014(5) 0.006(4) 0.007(5)
C36 0.074(6) 0.127(9) 0.040(5) -0.009(5) 0.006(4) -0.030(6)
C37 0.098(7) 0.083(7) 0.055(6) -0.019(5) 0.021(5) -0.012(5)
C38 0.061(5) 0.076(6) 0.048(5) -0.012(4) 0.013(4) -0.004(4)
C39 0.091(6) 0.099(7) 0.037(5) -0.013(4) 0.024(4) -0.037(5)

loop_
_atom_type_symbol
_atom_type_description
_atom_type_scat_dispersion_real
_atom_type_scat_dispersion_imag
_atom_type_scat_source
C C 0.0033 0.0016 'International Tables Vol C Tables 4.2.6.8 and 6.1.1.4'
H H 0.0000 0.0000 'International Tables Vol C Tables 4.2.6.8 and 6.1.1.4'
N N 0.0061 0.0033 'International Tables Vol C Tables 4.2.6.8 and 6.1.1.4'
O O 0.0106 0.0060 'International Tables Vol C Tables 4.2.6.8 and 6.1.1.4'
P P 0.1023 0.0942 'International Tables Vol C Tables 4.2.6.8 and 6.1.1.4'
Ir Ir -1.4442 7.9887 'International Tables Vol C Tables 4.2.6.8 and 6.1.1.4'
Cl Cl 0.1484 0.1585 'International Tables Vol C Tables 4.2.6.8 and 6.1.1.4'

loop_
_geom_angle_atom_site_label_1
_geom_angle_atom_site_label_2
_geom_angle_atom_site_label_3
_geom_angle
C20 Ir C1 92.9(2)
C20 Ir P1 174.80(16)
C1 Ir P1 81.88(17)
C20 Ir P2 79.67(16)
C1 Ir P2 171.33(18)
P1 Ir P2 105.53(5)
C20 Ir Cl1 90.25(17)
C1 Ir Cl1 90.69(16)
P1 Ir Cl1 89.39(5)
P2 Ir Cl1 93.84(5)
C20 Ir H1 92.7
C1 Ir H1 88.1
P1 Ir H1 87.6
P2 Ir H1 87.7
Cl1 Ir H1 176.9
O1 C1 C2 116.9(5)
O1 C1 Ir 125.9(4)
C2 C1 Ir 117.2(4)
C1 O1 H2 105.4
C8 P1 C3 108.1(3)
C8 P1 C14 102.2(3)
C3 P1 C14 100.9(3)
C8 P1 Ir 120.53(19)
C3 P1 Ir 100.9(2)
C14 P1 Ir 121.9(2)
C3 C2 C7 120.1(6)
C3 C2 C1 118.4(5)
C7 C2 C1 121.5(6)
C20 N1 C39 128.6(6)
C20 N1 H2 105.1
C39 N1 H2 126.3
C22 P2 C33 101.2(3)
C22 P2 C27 105.2(3)
C33 P2 C27 105.6(3)
C22 P2 Ir 99.94(18)
C33 P2 Ir 130.3(2)
C27 P2 Ir 111.29(19)
C2 C3 C4 119.8(6)
C2 C3 P1 113.4(4)
C4 C3 P1 126.7(5)
C3 C4 C5 119.4(7)
C3 C4 H4 120.3
C5 C4 H4 120.3
C6 C5 C4 120.4(7)
C6 C5 H5 119.8
C4 C5 H5 119.8
C7 C6 C5 120.2(7)
C7 C6 H6 119.9
C5 C6 H6 119.9
C2 C7 C6 119.9(7)
C2 C7 H7 120.0
C6 C7 H7 120.0
C13 C8 C9 119.1(6)
C13 C8 P1 121.9(5)
C9 C8 P1 118.9(5)
C8 C9 C10 120.1(6)
C8 C9 H9 119.9
C10 C9 H9 119.9
C9 C10 C11 120.0(7)
C9 C10 H10 120.0
C11 C10 H10 120.0
C12 C11 C10 120.0(7)
C12 C11 H11 120.0
C10 C11 H11 120.0
C11 C12 C13 120.3(7)
C11 C12 H12 119.9
C13 C12 H12 119.9
C8 C13 C12 120.5(6)
C8 C13 H13 119.7
C12 C13 H13 119.7
C15 C14 C19 117.9(6)
C15 C14 P1 121.0(5)
C19 C14 P1 120.9(5)
C14 C15 C16 120.3(7)
C14 C15 H15 119.9
C16 C15 H15 119.9
C17 C16 C15 120.5(7)
C17 C16 H16 119.8
C15 C16 H16 119.8
C18 C17 C16 119.1(7)
C18 C17 H17 120.4
C16 C17 H17 120.4
C19 C18 C17 120.3(7)
C19 C18 H18 119.9
C17 C18 H18 119.9
C18 C19 C14 121.9(7)
C18 C19 H19 119.1
C14 C19 H19 119.1
N1 C20 C21 119.4(5)
N1 C20 Ir 122.4(4)
C21 C20 Ir 118.2(4)
C22 C21 C26 119.8(5)
C22 C21 C20 115.4(5)
C26 C21 C20 124.6(5)
C21 C22 C23 118.8(5)
C21 C22 P2 114.9(4)
C23 C22 P2 126.1(5)
C24 C23 C22 120.5(6)
C24 C23 H23 119.8
C22 C23 H23 119.8
C25 C24 C23 119.9(6)
C25 C24 H24 120.0
C23 C24 H24 120.0
C26 C25 C24 120.8(6)
C26 C25 H25 119.6
C24 C25 H25 119.6
C25 C26 C21 120.1(6)
C25 C26 H26 120.0
C21 C26 H26 120.0
C28 C27 C32 117.8(6)
C28 C27 P2 122.8(5)
C32 C27 P2 119.2(5)
C27 C28 C29 121.3(7)
C27 C28 H28 119.4
C29 C28 H28 119.4
C30 C29 C28 119.7(7)
C30 C29 H29 120.2
C28 C29 H29 120.2
C29 C30 C31 119.9(7)
C29 C30 H30 120.0
C31 C30 H30 120.0
C30 C31 C32 120.7(7)
C30 C31 H31 119.6
C32 C31 H31 119.6
C31 C32 C27 120.6(7)
C31 C32 H32 119.7
C27 C32 H32 119.7
C38 C33 C34 118.1(6)
C38 C33 P2 118.5(5)
C34 C33 P2 123.2(5)
C33 C34 C35 120.8(8)
C33 C34 H34 119.6
C35 C34 H34 119.6
C36 C35 C34 120.7(8)
C36 C35 H35 119.7
C34 C35 H35 119.7
C35 C36 C37 120.5(8)
C35 C36 H36 119.8
C37 C36 H36 119.8
C36 C37 C38 119.4(8)
C36 C37 H37 120.3
C38 C37 H37 120.3
C33 C38 C37 120.5(7)
C33 C38 H38 119.8
C37 C38 H38 119.8
N1 C39 H39A 109.5
N1 C39 H39B 109.5
H39A C39 H39B 109.5
N1 C39 H39C 109.5
H39A C39 H39C 109.5
H39B C39 H39C 109.5

loop_
_geom_bond_atom_site_label_1
_geom_bond_atom_site_label_2
_geom_bond_distance
Ir C20 2.043(6)
Ir C1 2.042(6)
Ir P1 2.3070(15)
Ir P2 2.3431(14)
Ir Cl1 2.5122(15)
Ir H1 1.4268
C1 O1 1.237(7)
C1 C2 1.505(8)
O1 H2 1.3919
P1 C8 1.824(6)
P1 C3 1.830(6)
P1 C14 1.837(6)
C2 C3 1.393(8)
C2 C7 1.383(8)
N1 C20 1.310(7)
N1 C39 1.471(8)
N1 H2 1.4190
P2 C22 1.812(6)
P2 C33 1.813(6)
P2 C27 1.828(6)
C3 C4 1.390(8)
C4 C5 1.382(9)
C4 H4 0.9300
C5 C6 1.385(10)
C5 H5 0.9300
C6 C7 1.376(9)
C6 H6 0.9300
C7 H7 0.9300
C8 C13 1.379(8)
C8 C9 1.388(8)
C9 C10 1.384(9)
C9 H9 0.9300
C10 C11 1.376(10)
C10 H10 0.9300
C11 C12 1.372(10)
C11 H11 0.9300
C12 C13 1.378(9)
C12 H12 0.9300
C13 H13 0.9300
C14 C15 1.377(8)
C14 C19 1.381(8)
C15 C16 1.393(9)
C15 H15 0.9300
C16 C17 1.377(10)
C16 H16 0.9300
C17 C18 1.367(10)
C17 H17 0.9300
C18 C19 1.367(9)
C18 H18 0.9300
C19 H19 0.9300
C20 C21 1.499(8)
C21 C22 1.399(8)
C21 C26 1.399(8)
C22 C23 1.396(7)
C23 C24 1.384(8)
C23 H23 0.9300
C24 C25 1.375(9)
C24 H24 0.9300
C25 C26 1.367(8)
C25 H25 0.9300
C26 H26 0.9300
C27 C28 1.376(8)
C27 C32 1.379(8)
C28 C29 1.379(9)
C28 H28 0.9300
C29 C30 1.365(10)
C29 H29 0.9300
C30 C31 1.352(11)
C30 H30 0.9300
C31 C32 1.376(10)
C31 H31 0.9300
C32 H32 0.9300
C33 C38 1.381(9)
C33 C34 1.389(9)
C34 C35 1.375(10)
C34 H34 0.9300
C35 C36 1.347(11)
C35 H35 0.9300
C36 C37 1.374(11)
C36 H36 0.9300
C37 C38 1.400(10)
C37 H37 0.9300
C38 H38 0.9300
C39 H39A 0.9600
C39 H39B 0.9600
C39 H39C 0.9600

loop_
_geom_hbond_atom_site_label_D
_geom_hbond_atom_site_label_H
_geom_hbond_atom_site_label_A
_geom_hbond_distance_DH
_geom_hbond_distance_HA
_geom_hbond_distance_DA
_geom_hbond_angle_DHA
O1 H2 N1 1.39 1.42 2.735(7) 153.3

loop_
_geom_torsion_atom_site_label_1
_geom_torsion_atom_site_label_2
_geom_torsion_atom_site_label_3
_geom_torsion_atom_site_label_4
_geom_torsion
C20 Ir C1 O1 26.6(5)
P1 Ir C1 O1 -153.8(5)
P2 Ir C1 O1 -4.6(15)
Cl1 Ir C1 O1 116.9(5)
C20 Ir C1 C2 -153.0(4)
P1 Ir C1 C2 26.5(4)
P2 Ir C1 C2 175.7(8)
Cl1 Ir C1 C2 -62.8(4)
C20 Ir P1 C8 -136.7(19)
C1 Ir P1 C8 -141.3(3)
P2 Ir P1 C8 43.3(2)
Cl1 Ir P1 C8 -50.6(2)
C20 Ir P1 C3 -18.0(19)
C1 Ir P1 C3 -22.6(3)
P2 Ir P1 C3 162.0(2)
Cl1 Ir P1 C3 68.2(2)
C20 Ir P1 C14 92.3(19)
C1 Ir P1 C14 87.7(3)
P2 Ir P1 C14 -87.7(2)
Cl1 Ir P1 C14 178.4(2)
O1 C1 C2 C3 158.8(5)
Ir C1 C2 C3 -21.5(7)
O1 C1 C2 C7 -19.1(9)
Ir C1 C2 C7 160.6(5)
C20 Ir P2 C22 25.7(3)
C1 Ir P2 C22 57.5(11)
P1 Ir P2 C22 -154.28(19)
Cl1 Ir P2 C22 -63.84(19)
C20 Ir P2 C33 139.8(3)
C1 Ir P2 C33 171.5(11)
P1 Ir P2 C33 -40.2(3)
Cl1 Ir P2 C33 50.2(3)
C20 Ir P2 C27 -85.0(3)
C1 Ir P2 C27 -53.2(11)
P1 Ir P2 C27 95.0(2)
Cl1 Ir P2 C27 -174.5(2)
C7 C2 C3 C4 0.1(9)
C1 C2 C3 C4 -177.7(6)
C7 C2 C3 P1 176.3(5)
C1 C2 C3 P1 -1.6(7)
C8 P1 C3 C2 146.6(4)
C14 P1 C3 C2 -106.6(5)
Ir P1 C3 C2 19.3(5)
C8 P1 C3 C4 -37.5(6)
C14 P1 C3 C4 69.3(6)
Ir P1 C3 C4 -164.9(5)
C2 C3 C4 C5 -2.5(10)
P1 C3 C4 C5 -178.1(6)
C3 C4 C5 C6 2.9(12)
C4 C5 C6 C7 -0.9(13)
C3 C2 C7 C6 1.8(10)
C1 C2 C7 C6 179.7(6)
C5 C6 C7 C2 -1.5(12)
C3 P1 C8 C13 -29.3(6)
C14 P1 C8 C13 -135.2(5)
Ir P1 C8 C13 85.7(5)
C3 P1 C8 C9 155.9(5)
C14 P1 C8 C9 50.0(5)
Ir P1 C8 C9 -89.0(5)
C13 C8 C9 C10 3.4(10)
P1 C8 C9 C10 178.3(5)
C8 C9 C10 C11 -2.1(11)
C9 C10 C11 C12 -0.5(12)
C10 C11 C12 C13 1.8(11)
C9 C8 C13 C12 -2.1(9)
P1 C8 C13 C12 -176.8(5)
C11 C12 C13 C8 -0.5(10)
C8 P1 C14 C15 -146.5(5)
C3 P1 C14 C15 102.1(5)
Ir P1 C14 C15 -8.2(6)
C8 P1 C14 C19 39.2(6)
C3 P1 C14 C19 -72.2(6)
Ir P1 C14 C19 177.5(4)
C19 C14 C15 C16 0.6(9)
P1 C14 C15 C16 -173.9(5)
C14 C15 C16 C17 0.5(11)
C15 C16 C17 C18 -0.5(12)
C16 C17 C18 C19 -0.6(12)
C17 C18 C19 C14 1.8(12)
C15 C14 C19 C18 -1.7(10)
P1 C14 C19 C18 172.8(6)
C39 N1 C20 C21 11.0(10)
C39 N1 C20 Ir -165.6(6)
C1 Ir C20 N1 -31.7(5)
P1 Ir C20 N1 -36(2)
P2 Ir C20 N1 143.7(5)
Cl1 Ir C20 N1 -122.4(5)
C1 Ir C20 C21 151.6(4)
P1 Ir C20 C21 147.0(16)
P2 Ir C20 C21 -32.9(4)
Cl1 Ir C20 C21 60.9(4)
N1 C20 C21 C22 -147.7(6)
Ir C20 C21 C22 29.0(7)
N1 C20 C21 C26 38.4(9)
Ir C20 C21 C26 -144.8(5)
C26 C21 C22 C23 -2.4(9)
C20 C21 C22 C23 -176.5(5)
C26 C21 C22 P2 172.7(4)
C20 C21 C22 P2 -1.4(7)
C33 P2 C22 C21 -155.1(5)
C27 P2 C22 C21 95.1(5)
Ir P2 C22 C21 -20.3(5)
C33 P2 C22 C23 19.5(6)
C27 P2 C22 C23 -90.2(6)
Ir P2 C22 C23 154.3(5)
C21 C22 C23 C24 -0.1(9)
P2 C22 C23 C24 -174.5(5)
C22 C23 C24 C25 3.1(9)
C23 C24 C25 C26 -3.7(10)
C24 C25 C26 C21 1.3(9)
C22 C21 C26 C25 1.8(9)
C20 C21 C26 C25 175.4(6)
C22 P2 C27 C28 8.2(6)
C33 P2 C27 C28 -98.3(6)
Ir P2 C27 C28 115.5(5)
C22 P2 C27 C32 -165.7(5)
C33 P2 C27 C32 87.8(6)
Ir P2 C27 C32 -58.4(6)
C32 C27 C28 C29 0.7(10)
P2 C27 C28 C29 -173.3(6)
C27 C28 C29 C30 0.5(12)
C28 C29 C30 C31 -1.4(13)
C29 C30 C31 C32 1.1(13)
C30 C31 C32 C27 0.1(13)
C28 C27 C32 C31 -1.0(11)
P2 C27 C32 C31 173.2(6)
C22 P2 C33 C38 75.1(6)
C27 P2 C33 C38 -175.5(5)
Ir P2 C33 C38 -38.4(7)
C22 P2 C33 C34 -99.1(6)
C27 P2 C33 C34 10.3(6)
Ir P2 C33 C34 147.4(5)
C38 C33 C34 C35 -3.6(11)
P2 C33 C34 C35 170.7(6)
C33 C34 C35 C36 1.3(13)
C34 C35 C36 C37 1.3(14)
C35 C36 C37 C38 -1.7(14)
C34 C33 C38 C37 3.2(11)
P2 C33 C38 C37 -171.4(6)
C36 C37 C38 C33 -0.6(13)
